data_2310369
loop_
_publ_author_name
'Cromer, D.T.'
'Roof, R.B.jr.'
'Larson, A.C.'

_publ_section_title
;
 The Crystal Structure of the Copper(I) Cyanide Hydrazine Complex, Cu C N
 (N2 H4)
;
_journal_name_full 'Acta Crystallographica (1,1948-23,1967)'
_journal_page_first 279
_journal_page_last 282
_journal_volume 20
_journal_year 1966
_chemical_formula_sum 'C H4 Cu N3'
_chemical_name_systematic 'Cu C N (N2 H4)'
_space_group_IT_number 57
_symmetry_space_group_name_Hall '-P 2c 2b'
_symmetry_space_group_name_H-M 'P b c m'
_cell_angle_alpha 90
_cell_angle_beta 90
_cell_angle_gamma 90
_cell_formula_units_Z 4
_cell_length_a 4.684
_cell_length_b 9.172
_cell_length_c 7.83
_cell_volume 336.390
_citation_journal_id_ASTM ACCRA9
_cod_data_source_file Cromer_ACCRA9_1966_1104.cif
_cod_data_source_block C1H4Cu1N3
_cod_original_cell_volume 336.3897
_cod_original_formula_sum 'C1 H4 Cu1 N3'
_cod_database_code 2310369

loop_
_symmetry_equiv_pos_as_xyz
x,y,z
-x,-y,z+1/2
x,-y+1/2,-z
-x,y+1/2,-z+1/2
-x,-y,-z
x,y,-z-1/2
-x,y-1/2,z
x,-y-1/2,z-1/2

loop_
_atom_site_label
_atom_site_type_symbol
_atom_site_fract_x
_atom_site_fract_y
_atom_site_fract_z
_atom_site_occupancy
_atom_site_U_iso_or_equiv
Cu1 Cu+1 0.2243 0.3465 0.25 1 0.0
N2 N-2 0.5215 0.3232 0.0398 1 0.0
C1 C+2 0.0319 0.5328 0.25 1 0.0
N1 N-3 0.0658 0.1499 0.25 1 0.0
